data_1516359
loop_
_publ_author_name
'Schmidtmann, Marc'
'Farrugia, Louis J.'
'Middlemiss, Derek S.'
'Gutmann, Matthias J.'
'McIntyre, Garry J.'
'Wilson, Chick C.'

_publ_section_title
;
 Experimental and theoretical charge density study of polymorphic
 isonicotinamide-oxalic acid molecular complexes with strong O...H...N
 hydrogen bonds.
;
_journal_issue 50
_journal_name_full 'The journal of physical chemistry. A'
_journal_page_first 13985
_journal_page_last 13997
_journal_paper_doi 10.1021/jp9067813
_journal_volume 113
_journal_year 2009
_chemical_formula_sum 'C14 H14 N4 O6'
_chemical_formula_weight 334.29
_chemical_name_systematic
; 
 ? 
;
_space_group_IT_number 15
_symmetry_cell_setting monoclinic
_symmetry_space_group_name_Hall '-C 2yc'
_symmetry_space_group_name_H-M 'C 1 2/c 1'
_atom_sites_solution_hydrogens difmap
_atom_sites_solution_primary direct
_atom_sites_solution_secondary difmap
_audit_creation_method SHELXL-97
_cell_angle_alpha 90.00
_cell_angle_beta 102.70(3)
_cell_angle_gamma 90.00
_cell_formula_units_Z 4
_cell_length_a 11.720(5)
_cell_length_b 10.014(6)
_cell_length_c 12.187(6)
_cell_measurement_temperature 100(2)
_cell_volume 1395.3(12)
_computing_cell_refinement SXD-2001
_computing_data_collection SXD-2001
_computing_data_reduction SXD-2001
_computing_molecular_graphics 'Bruker AXS XP'
_computing_structure_refinement 'SHELXL-97 (Sheldrick, 1997)'
_computing_structure_solution 'SHELXS-97 (Sheldrick, 1990)'
_diffrn_ambient_temperature 100(2)
_diffrn_measurement_device_type 'SXD time-of-flight LAUE diffraction'
_diffrn_measurement_method 'time-of-flight LAUE diffraction'
_diffrn_radiation_source 'ISIS spallation source'
_diffrn_radiation_type neutron
_diffrn_radiation_wavelength 0.69-6.98
_diffrn_reflns_av_R_equivalents 0.0000
_diffrn_reflns_av_sigmaI/netI 0.0607
_diffrn_reflns_limit_h_max 26
_diffrn_reflns_limit_h_min -24
_diffrn_reflns_limit_k_max 23
_diffrn_reflns_limit_k_min -21
_diffrn_reflns_limit_l_max 24
_diffrn_reflns_limit_l_min -29
_diffrn_reflns_number 8486
_exptl_crystal_colour colourless
_exptl_crystal_density_diffrn 1.591
_exptl_crystal_density_method 'not measured'
_exptl_crystal_description block
_exptl_crystal_F_000 452
_exptl_crystal_size_max 3.0
_exptl_crystal_size_mid 2.0
_exptl_crystal_size_min 2.0
_refine_diff_density_max 2.581
_refine_diff_density_min -2.088
_refine_diff_density_rms 0.531
_refine_ls_extinction_coef 0.00411(9)
_refine_ls_extinction_expression Fc^*^=kFc[1+0.001xFc^2^\l^3^/sin(2\q)]^-1/4^
_refine_ls_extinction_method SHELXL
_refine_ls_goodness_of_fit_ref 1.064
_refine_ls_hydrogen_treatment refined
_refine_ls_matrix_type full
_refine_ls_number_parameters 178
_refine_ls_number_reflns 8486
_refine_ls_number_restraints 0
_refine_ls_restrained_S_all 1.064
_refine_ls_R_factor_all 0.0658
_refine_ls_R_factor_gt 0.0658
_refine_ls_shift/su_max 0.001
_refine_ls_shift/su_mean 0.000
_refine_ls_structure_factor_coef Fsqd
_refine_ls_weighting_details 'calc w=1/[\s^2^(Fo^2^)+(0.0700P)^2^+90.0000P] where P=(Fo^2^+2Fc^2^)/3'
_refine_ls_weighting_scheme calc
_refine_ls_wR_factor_gt 0.1616
_refine_ls_wR_factor_ref 0.1616
_reflns_number_gt 8486
_reflns_number_total 8486
_reflns_threshold_expression >2sigma(I)
_cod_data_source_file 1-I_neutron.cif
_cod_data_source_block oxasxd3d
_cod_original_sg_symbol_H-M C2/c
_cod_database_code 1516359

loop_
_symmetry_equiv_pos_as_xyz
'x, y, z'
'-x, y, -z+1/2'
'x+1/2, y+1/2, z'
'-x+1/2, y+1/2, -z+1/2'
'-x, -y, -z'
'x, -y, z-1/2'
'-x+1/2, -y+1/2, -z'
'x+1/2, -y+1/2, z-1/2'

loop_
_atom_site_label
_atom_site_type_symbol
_atom_site_fract_x
_atom_site_fract_y
_atom_site_fract_z
_atom_site_U_iso_or_equiv
_atom_site_adp_type
_atom_site_occupancy
_atom_site_symmetry_multiplicity
_atom_site_calc_flag
O1 O 0.03766(12) 0.69328(12) 0.65606(9) 0.01358(17) Uani 1 1 d
H1 H 0.0671(2) 0.6983(3) 0.5712(3) 0.0275(5) Uani 1 1 d
O2 O 0.03842(10) 0.91669(11) 0.65059(9) 0.01117(15) Uani 1 1 d
O3 O 0.24203(11) 0.63627(12) 0.11452(9) 0.01401(19) Uani 1 1 d
N1 N 0.09989(5) 0.70134(7) 0.46766(5) 0.00859(9) Uani 1 1 d
N2 N 0.17222(6) 0.84781(7) 0.09236(5) 0.00954(9) Uani 1 1 d
C1 C 0.02199(7) 0.81037(9) 0.69430(7) 0.00764(11) Uani 1 1 d
C2 C 0.11366(8) 0.59149(10) 0.40854(7) 0.00941(13) Uani 1 1 d
H2 H 0.0993(3) 0.4955(3) 0.4454(3) 0.0286(5) Uani 1 1 d
C3 C 0.14381(8) 0.59917(9) 0.30477(7) 0.00855(12) Uani 1 1 d
H3 H 0.1517(3) 0.5086(3) 0.2574(2) 0.0263(5) Uani 1 1 d
C4 C 0.16075(7) 0.72512(9) 0.26130(6) 0.00626(11) Uani 1 1 d
C5 C 0.14646(8) 0.83838(9) 0.32325(7) 0.00792(12) Uani 1 1 d
H4 H 0.1587(3) 0.9395(3) 0.2952(2) 0.0255(5) Uani 1 1 d
C6 C 0.11556(8) 0.82189(9) 0.42594(7) 0.00851(12) Uani 1 1 d
H5 H 0.1021(3) 0.9064(3) 0.4773(2) 0.0263(5) Uani 1 1 d
C7 C 0.19495(7) 0.73337(9) 0.14903(7) 0.00715(11) Uani 1 1 d
H6 H 0.1962(2) 0.8557(3) 0.01645(19) 0.0231(4) Uani 1 1 d
H7 H 0.1281(2) 0.9235(3) 0.1194(2) 0.0236(4) Uani 1 1 d

loop_
_atom_site_aniso_label
_atom_site_aniso_U_11
_atom_site_aniso_U_22
_atom_site_aniso_U_33
_atom_site_aniso_U_23
_atom_site_aniso_U_13
_atom_site_aniso_U_12
O1 0.0267(5) 0.0070(4) 0.0110(4) 0.0006(3) 0.0125(4) 0.0013(4)
H1 0.0310(10) 0.0159(12) 0.0345(13) -0.0003(9) 0.0051(9) 0.0014(9)
O2 0.0190(4) 0.0068(4) 0.0094(3) 0.0008(3) 0.0067(3) -0.0016(3)
O3 0.0242(5) 0.0106(4) 0.0108(4) 0.0026(3) 0.0116(4) 0.0076(4)
N1 0.01185(19) 0.0091(2) 0.00608(18) 0.00061(15) 0.00467(16) 0.00144(18)
N2 0.0144(2) 0.0076(2) 0.00807(19) 0.00184(15) 0.00553(17) 0.00249(18)
C1 0.0106(3) 0.0060(3) 0.0071(2) 0.0005(2) 0.0036(2) -0.0006(2)
C2 0.0148(3) 0.0072(3) 0.0076(3) 0.0012(2) 0.0055(2) 0.0009(3)
H2 0.0463(14) 0.0145(10) 0.0298(12) 0.0047(8) 0.0187(11) -0.0018(10)
C3 0.0138(3) 0.0053(3) 0.0078(3) -0.0002(2) 0.0051(2) 0.0008(2)
H3 0.0446(14) 0.0135(10) 0.0246(10) -0.0040(7) 0.0158(10) 0.0017(9)
C4 0.0083(2) 0.0059(3) 0.0051(2) 0.00003(19) 0.0026(2) 0.0005(2)
C5 0.0124(3) 0.0061(3) 0.0061(3) -0.0008(2) 0.0042(2) -0.0001(2)
H4 0.0446(13) 0.0112(9) 0.0246(10) 0.0001(7) 0.0159(10) -0.0048(9)
C6 0.0125(3) 0.0075(3) 0.0065(3) -0.00125(19) 0.0045(2) 0.0007(2)
H5 0.0417(13) 0.0178(11) 0.0229(10) -0.0077(8) 0.0150(9) 0.0011(10)
C7 0.0097(2) 0.0071(3) 0.0056(2) 0.0007(2) 0.0037(2) 0.0021(2)
H6 0.0339(10) 0.0225(11) 0.0163(8) 0.0039(7) 0.0127(8) 0.0043(9)
H7 0.0325(10) 0.0185(10) 0.0235(10) 0.0033(7) 0.0143(8) 0.0102(8)

loop_
_atom_type_symbol
_atom_type_description
_atom_type_scat_dispersion_real
_atom_type_scat_dispersion_imag
_atom_type_scat_source
C C 0.0000 0.0000 'International Tables Vol C Tables 4.2.6.8 and 6.1.1.4'
H H 0.0000 0.0000 'International Tables Vol C Tables 4.2.6.8 and 6.1.1.4'
N N 0.0000 0.0000 'International Tables Vol C Tables 4.2.6.8 and 6.1.1.4'
O O 0.0000 0.0000 'International Tables Vol C Tables 4.2.6.8 and 6.1.1.4'

loop_
_geom_angle_atom_site_label_1
_geom_angle_atom_site_label_2
_geom_angle_atom_site_label_3
_geom_angle
_geom_angle_site_symmetry_3
C1 O1 H1 112.09(17) .
C6 N1 C2 119.48(7) .
C6 N1 H1 116.76(14) .
C2 N1 H1 123.74(14) .
C7 N2 H6 117.99(17) .
C7 N2 H7 122.16(16) .
H6 N2 H7 119.7(2) .
O2 C1 O1 125.79(10) .
O2 C1 C1 119.60(6) 2_556
O1 C1 C1 114.61(6) 2_556
N1 C2 C3 121.85(8) .
N1 C2 H2 116.98(17) .
C3 C2 H2 121.16(18) .
C2 C3 C4 118.73(8) .
C2 C3 H3 120.31(17) .
C4 C3 H3 120.94(16) .
C5 C4 C3 119.01(8) .
C5 C4 C7 122.28(8) .
C3 C4 C7 118.71(7) .
C6 C5 C4 118.59(8) .
C6 C5 H4 118.24(16) .
C4 C5 H4 123.17(16) .
N1 C6 C5 122.35(8) .
N1 C6 H5 115.78(17) .
C5 C6 H5 121.87(18) .
O3 C7 N2 123.54(8) .
O3 C7 C4 119.49(9) .
N2 C7 C4 116.96(7) .

loop_
_geom_bond_atom_site_label_1
_geom_bond_atom_site_label_2
_geom_bond_distance
_geom_bond_site_symmetry_2
O1 C1 1.2897(16) .
O1 H1 1.161(3) .
O2 C1 1.2246(15) .
O3 C7 1.2365(14) .
N1 C6 1.3382(13) .
N1 C2 1.3440(13) .
N1 H1 1.398(3) .
N2 C7 1.3343(12) .
N2 H6 1.027(2) .
N2 H7 1.013(2) .
C1 C1 1.5546(17) 2_556
C2 C3 1.3881(13) .
C2 H2 1.090(3) .
C3 C4 1.3990(14) .
C3 H3 1.090(3) .
C4 C5 1.3929(13) .
C4 C7 1.5102(12) .
C5 C6 1.3870(13) .
C5 H4 1.088(3) .
C6 H5 1.084(3) .

loop_
_geom_hbond_atom_site_label_D
_geom_hbond_atom_site_label_H
_geom_hbond_atom_site_label_A
_geom_hbond_distance_DH
_geom_hbond_distance_HA
_geom_hbond_distance_DA
_geom_hbond_angle_DHA
_geom_hbond_site_symmetry_A
O1 H1 N1 1.161(3) 1.398(3) 2.5587(16) 178.2(3) .
N2 H6 O3 1.027(2) 1.894(2) 2.9165(16) 173.3(2) 7_565
N2 H7 O2 1.013(2) 1.997(3) 3.0024(17) 171.8(2) 6_575
